data_4334277
loop_
_publ_author_name
'Igor O. Koshevoy'
'Antti J. Karttunen'
'Ilya S. Kritchenkou'
'Dmitrii V. Krupenya'
'Stanislav I. Selivanov'
'Alexei S. Melnikov'
'Sergey P. Tunik'
'Matti Haukka'
'Tapani A. Pakkanen'

_publ_section_title
;
 Sky-Blue Luminescent AuI-AgI Alkynyl-Phosphine Clusters
;
_journal_name_full 'Inorganic Chemistry'
_journal_page_first 3663
_journal_page_last 3673
_journal_paper_doi 10.1021/ic302105a
_journal_volume 52
_journal_year 2013
_chemical_formula_moiety 'C114 H126 Ag2 Au6 O6 P6, 2(C3 H6 O), 2(Cl O4)'
_chemical_formula_sum 'C120 H138 Ag2 Au6 Cl2 O16 P6'
_chemical_formula_weight 3490.56
_chemical_name_systematic
; 
 ? 
;
_space_group_IT_number 2
_symmetry_cell_setting triclinic
_symmetry_space_group_name_Hall '-P 1'
_symmetry_space_group_name_H-M 'P -1'
_atom_sites_solution_hydrogens geom
_atom_sites_solution_primary direct
_atom_sites_solution_secondary difmap
_audit_creation_method SHELXL-97
_cell_angle_alpha 100.807(3)
_cell_angle_beta 98.707(2)
_cell_angle_gamma 98.553(3)
_cell_formula_units_Z 1
_cell_length_a 13.1001(5)
_cell_length_b 14.0229(6)
_cell_length_c 17.8852(8)
_cell_measurement_reflns_used 9915
_cell_measurement_temperature 100(2)
_cell_measurement_theta_max 27.01
_cell_measurement_theta_min 2.30
_cell_volume 3136.6(2)
_computing_cell_refinement 'SAINT (Bruker AXS, 2009)'
_computing_data_collection 'APEX2 (Bruker AXS, 2010)'
_computing_data_reduction 'SAINT (Bruker AXS, 2009)'
_computing_molecular_graphics 'Diamond v.3.2g (Brandenburg, 2011)'
_computing_publication_material 'SHELXL-97 (Sheldrick, 2008)'
_computing_structure_refinement 'SHELXL-97 (Sheldrick, 2008)'
_computing_structure_solution 'SHELXS-97 (Sheldrick, 2008)'
_diffrn_ambient_temperature 100(2)
_diffrn_detector_area_resol_mean 16
_diffrn_measured_fraction_theta_full 0.999
_diffrn_measured_fraction_theta_max 0.999
_diffrn_measurement_device '62mm x 62mm CCD camera on three-circle goniostat'
_diffrn_measurement_device_type 'Bruker SMART APEX II CCD'
_diffrn_measurement_method '\f scans and \w scans'
_diffrn_radiation_monochromator 'flat graphite crystal'
_diffrn_radiation_source 'fine-focus sealed tube'
_diffrn_radiation_type MoK\a
_diffrn_radiation_wavelength 0.71073
_diffrn_reflns_av_R_equivalents 0.0596
_diffrn_reflns_av_sigmaI/netI 0.0623
_diffrn_reflns_limit_h_max 15
_diffrn_reflns_limit_h_min -15
_diffrn_reflns_limit_k_max 16
_diffrn_reflns_limit_k_min -16
_diffrn_reflns_limit_l_max 21
_diffrn_reflns_limit_l_min -21
_diffrn_reflns_number 42284
_diffrn_reflns_theta_full 25.50
_diffrn_reflns_theta_max 25.50
_diffrn_reflns_theta_min 1.18
_exptl_absorpt_coefficient_mu 7.471
_exptl_absorpt_correction_T_max 0.7064
_exptl_absorpt_correction_T_min 0.1305
_exptl_absorpt_correction_type numerical
_exptl_absorpt_process_details 'SADABS (Sheldrick, 2008)'
_exptl_crystal_colour colourless
_exptl_crystal_density_diffrn 1.848
_exptl_crystal_description needle
_exptl_crystal_F_000 1678
_exptl_crystal_size_max 0.46
_exptl_crystal_size_mid 0.12
_exptl_crystal_size_min 0.05
_refine_diff_density_max 2.875
_refine_diff_density_min -1.531
_refine_diff_density_rms 0.196
_refine_ls_extinction_method none
_refine_ls_goodness_of_fit_ref 1.029
_refine_ls_hydrogen_treatment constr
_refine_ls_matrix_type full
_refine_ls_number_parameters 685
_refine_ls_number_reflns 11663
_refine_ls_number_restraints 28
_refine_ls_restrained_S_all 1.037
_refine_ls_R_factor_all 0.0843
_refine_ls_R_factor_gt 0.0423
_refine_ls_shift/su_max 0.001
_refine_ls_shift/su_mean 0.000
_refine_ls_structure_factor_coef Fsqd
_refine_ls_weighting_details 'calc w=1/[\s^2^(Fo^2^)+(0.0626P)^2^+10.0977P] where P=(Fo^2^+2Fc^2^)/3'
_refine_ls_weighting_scheme calc
_refine_ls_wR_factor_gt 0.1039
_refine_ls_wR_factor_ref 0.1239
_reflns_number_gt 7827
_reflns_number_total 11663
_reflns_threshold_expression >2sigma(I)
_cod_data_source_file ic302105a_si_002_3.cif
_cod_data_source_block 3
_cod_database_code 4334277

loop_
_symmetry_equiv_pos_as_xyz
'x, y, z'
'-x, -y, -z'

loop_
_atom_site_label
_atom_site_type_symbol
_atom_site_fract_x
_atom_site_fract_y
_atom_site_fract_z
_atom_site_U_iso_or_equiv
_atom_site_adp_type
_atom_site_occupancy
_atom_site_symmetry_multiplicity
_atom_site_calc_flag
_atom_site_refinement_flags
C1 C 0.7610(8) 0.6783(9) 0.8974(6) 0.037(3) Uani 1 1 d .
C2 C 0.7542(11) 0.5992(9) 0.9112(6) 0.057(4) Uani 1 1 d .
C3 C 0.5841(8) 0.4907(8) 0.7110(6) 0.033(2) Uani 1 1 d .
C4 C 0.5123(8) 0.4421(8) 0.7285(6) 0.036(2) Uani 1 1 d .
C5 C 0.4542(7) 0.7157(7) 0.8021(6) 0.031(2) Uani 1 1 d .
C6 C 0.4574(8) 0.7164(8) 0.8698(6) 0.040(3) Uani 1 1 d .
C7 C 0.7344(14) 0.5040(15) 0.9346(11) 0.110(6) Uani 1 1 d DU
C8 C 0.7560(12) 0.4200(10) 0.8781(8) 0.073(4) Uani 1 1 d .
H8A H 0.7241 0.4228 0.8255 0.110 Uiso 1 1 calc R
H8B H 0.7260 0.3575 0.8899 0.110 Uiso 1 1 calc R
H8C H 0.8320 0.4246 0.8818 0.110 Uiso 1 1 calc R
C9 C 0.7701(14) 0.5092(11) 1.0137(7) 0.080(5) Uani 1 1 d .
H9A H 0.7520 0.4440 1.0254 0.120 Uiso 1 1 calc R
H9B H 0.7368 0.5565 1.0447 0.120 Uiso 1 1 calc R
H9C H 0.8465 0.5309 1.0261 0.120 Uiso 1 1 calc R
C10 C 0.4254(8) 0.3786(8) 0.7513(6) 0.039(3) Uani 1 1 d .
C11 C 0.3409(9) 0.4385(9) 0.7656(8) 0.059(4) Uani 1 1 d .
H11A H 0.2829 0.3980 0.7805 0.088 Uiso 1 1 calc R
H11B H 0.3149 0.4598 0.7182 0.088 Uiso 1 1 calc R
H11C H 0.3701 0.4966 0.8074 0.088 Uiso 1 1 calc R
C12 C 0.3815(10) 0.2865(9) 0.6854(7) 0.058(3) Uani 1 1 d .
H12A H 0.3244 0.2448 0.7002 0.086 Uiso 1 1 calc R
H12B H 0.4376 0.2491 0.6763 0.086 Uiso 1 1 calc R
H12C H 0.3547 0.3073 0.6380 0.086 Uiso 1 1 calc R
C13 C 0.4510(12) 0.7232(11) 0.9514(7) 0.064(4) Uani 1 1 d .
C14 C 0.3578(11) 0.7600(14) 0.9691(8) 0.092(6) Uani 1 1 d .
H14A H 0.3614 0.8272 0.9602 0.138 Uiso 1 1 calc R
H14B H 0.3535 0.7607 1.0234 0.138 Uiso 1 1 calc R
H14C H 0.2954 0.7170 0.9355 0.138 Uiso 1 1 calc R
O3 O 0.4367(14) 0.6219(11) 0.9657(8) 0.158(7) Uani 1 1 d .
H3 H 0.4886 0.5963 0.9563 0.237 Uiso 1 1 calc R
C16 C 0.8612(8) 1.0584(8) 0.9529(6) 0.042(3) Uani 1 1 d .
C17 C 0.9238(9) 1.1481(11) 0.9559(7) 0.063(4) Uani 1 1 d .
H17 H 0.9384 1.1629 0.9085 0.076 Uiso 1 1 calc R
C18 C 0.9665(11) 1.2176(10) 1.0231(8) 0.066(4) Uani 1 1 d .
H18 H 1.0100 1.2779 1.0222 0.079 Uiso 1 1 calc R
C19 C 0.9441(10) 1.1966(10) 1.0898(8) 0.060(4) Uani 1 1 d .
H19 H 0.9709 1.2436 1.1370 0.072 Uiso 1 1 calc R
C20 C 0.8841(12) 1.1097(12) 1.0909(7) 0.068(4) Uani 1 1 d .
H20 H 0.8708 1.0961 1.1390 0.082 Uiso 1 1 calc R
C21 C 0.8412(10) 1.0397(9) 1.0223(6) 0.052(3) Uani 1 1 d .
H21 H 0.7985 0.9794 1.0239 0.062 Uiso 1 1 calc R
C22 C 0.6728(8) 1.0185(7) 0.8381(6) 0.037(3) Uani 1 1 d .
C23 C 0.6744(9) 1.1120(8) 0.8224(7) 0.046(3) Uani 1 1 d .
H23 H 0.7401 1.1533 0.8256 0.055 Uiso 1 1 calc R
C24 C 0.5824(9) 1.1466(10) 0.8019(7) 0.060(4) Uani 1 1 d .
H24 H 0.5842 1.2109 0.7919 0.072 Uiso 1 1 calc R
C25 C 0.4889(10) 1.0849(10) 0.7966(7) 0.062(4) Uani 1 1 d .
H25 H 0.4250 1.1065 0.7817 0.074 Uiso 1 1 calc R
C26 C 0.4856(9) 0.9918(9) 0.8123(6) 0.047(3) Uani 1 1 d .
H26 H 0.4199 0.9504 0.8087 0.056 Uiso 1 1 calc R
C27 C 0.5782(8) 0.9588(8) 0.8335(6) 0.039(3) Uani 1 1 d .
H27 H 0.5761 0.8950 0.8447 0.047 Uiso 1 1 calc R
C28 C 0.9774(7) 0.6257(7) 0.7107(6) 0.031(2) Uani 1 1 d .
C29 C 0.9716(9) 0.5548(9) 0.7551(6) 0.048(3) Uani 1 1 d .
H29 H 0.9053 0.5187 0.7578 0.057 Uiso 1 1 calc R
C30 C 1.0632(11) 0.5368(10) 0.7956(7) 0.059(4) Uani 1 1 d .
H30 H 1.0597 0.4877 0.8256 0.071 Uiso 1 1 calc R
C31 C 1.1579(10) 0.5891(11) 0.7925(7) 0.059(4) Uani 1 1 d .
H31 H 1.2200 0.5764 0.8207 0.070 Uiso 1 1 calc R
C32 C 1.1653(9) 0.6608(10) 0.7487(7) 0.054(3) Uani 1 1 d .
H32 H 1.2319 0.6973 0.7473 0.065 Uiso 1 1 calc R
C33 C 1.0760(7) 0.6784(9) 0.7077(6) 0.040(3) Uani 1 1 d .
H33 H 1.0805 0.7267 0.6769 0.048 Uiso 1 1 calc R
C34 C 0.8635(7) 0.6370(9) 0.5626(6) 0.042(3) Uani 1 1 d .
C35 C 0.8529(10) 0.5405(11) 0.5222(7) 0.066(4) Uani 1 1 d .
H35 H 0.8429 0.4883 0.5490 0.079 Uiso 1 1 calc R
C36 C 0.8563(12) 0.5180(14) 0.4450(8) 0.083(5) Uani 1 1 d .
H36 H 0.8491 0.4513 0.4185 0.100 Uiso 1 1 calc R
C37 C 0.8704(10) 0.5937(15) 0.4063(7) 0.082(6) Uani 1 1 d .
H37 H 0.8763 0.5792 0.3532 0.099 Uiso 1 1 calc R
C38 C 0.8761(10) 0.6895(15) 0.4434(8) 0.081(5) Uani 1 1 d .
H38 H 0.8805 0.7405 0.4152 0.098 Uiso 1 1 calc R
C39 C 0.8756(8) 0.7122(11) 0.5228(7) 0.055(4) Uani 1 1 d .
H39 H 0.8835 0.7790 0.5493 0.067 Uiso 1 1 calc R
C40 C 0.5439(7) 0.8554(7) 0.5598(5) 0.028(2) Uani 1 1 d .
C41 C 0.5280(8) 0.9413(7) 0.6057(6) 0.038(3) Uani 1 1 d .
H41 H 0.4810 0.9386 0.6411 0.045 Uiso 1 1 calc R
C42 C 0.5820(10) 1.0312(8) 0.5987(7) 0.047(3) Uani 1 1 d .
H42 H 0.5713 1.0907 0.6293 0.056 Uiso 1 1 calc R
C43 C 0.6505(10) 1.0352(9) 0.5484(7) 0.051(3) Uani 1 1 d .
H43 H 0.6869 1.0976 0.5448 0.061 Uiso 1 1 calc R
C44 C 0.6678(9) 0.9516(9) 0.5034(7) 0.046(3) Uani 1 1 d .
H44 H 0.7158 0.9552 0.4687 0.055 Uiso 1 1 calc R
C45 C 0.6132(8) 0.8600(8) 0.5091(6) 0.041(3) Uani 1 1 d .
H45 H 0.6239 0.8009 0.4779 0.049 Uiso 1 1 calc R
C46 C 0.3450(7) 0.7231(7) 0.5050(5) 0.028(2) Uani 1 1 d .
C47 C 0.2573(8) 0.7400(8) 0.5366(6) 0.041(3) Uani 1 1 d .
H47 H 0.2628 0.7583 0.5912 0.049 Uiso 1 1 calc R
C48 C 0.1611(9) 0.7299(10) 0.4879(7) 0.058(3) Uani 1 1 d .
H48 H 0.1007 0.7410 0.5092 0.069 Uiso 1 1 calc R
C49 C 0.1534(8) 0.7040(10) 0.4090(7) 0.052(3) Uani 1 1 d .
H49 H 0.0876 0.6974 0.3760 0.062 Uiso 1 1 calc R
C50 C 0.2388(8) 0.6879(7) 0.3782(6) 0.038(3) Uani 1 1 d .
H50 H 0.2327 0.6695 0.3236 0.045 Uiso 1 1 calc R
C51 C 0.3338(8) 0.6978(7) 0.4251(6) 0.035(2) Uani 1 1 d .
H51 H 0.3935 0.6871 0.4025 0.042 Uiso 1 1 calc R
C52 C 0.8697(8) 0.9985(8) 0.7902(6) 0.039(3) Uani 1 1 d .
H52A H 0.8874 1.0707 0.7949 0.046 Uiso 1 1 calc R
H52B H 0.9365 0.9740 0.8001 0.046 Uiso 1 1 calc R
C53 C 0.8136(9) 0.9507(9) 0.7066(6) 0.048(3) Uani 1 1 d .
H53A H 0.7481 0.9772 0.6965 0.057 Uiso 1 1 calc R
H53B H 0.8590 0.9721 0.6710 0.057 Uiso 1 1 calc R
C54 C 0.7853(8) 0.8381(8) 0.6856(6) 0.038(3) Uani 1 1 d .
H54A H 0.7324 0.8157 0.7156 0.045 Uiso 1 1 calc R
H54B H 0.7537 0.8163 0.6299 0.045 Uiso 1 1 calc R
C55 C 0.8806(8) 0.7912(8) 0.7022(6) 0.041(3) Uani 1 1 d .
H55A H 0.9046 0.8044 0.7590 0.049 Uiso 1 1 calc R
H55B H 0.9378 0.8233 0.6799 0.049 Uiso 1 1 calc R
C56 C 0.5343(7) 0.6428(7) 0.5216(5) 0.028(2) Uani 1 1 d .
H56A H 0.5390 0.6509 0.4684 0.033 Uiso 1 1 calc R
H56B H 0.6066 0.6499 0.5506 0.033 Uiso 1 1 calc R
C57 C 0.4733(7) 0.5402(6) 0.5186(6) 0.028(2) Uani 1 1 d .
H57A H 0.4671 0.5330 0.5718 0.034 Uiso 1 1 calc R
H57B H 0.4015 0.5328 0.4886 0.034 Uiso 1 1 calc R
C58 C 1.0775(13) 1.2256(13) 0.7505(8) 0.124(9) Uani 1 1 d D
H58A H 1.0313 1.2721 0.7394 0.187 Uiso 1 1 calc R
H58B H 1.0376 1.1580 0.7341 0.187 Uiso 1 1 calc R
H58C H 1.1358 1.2327 0.7223 0.187 Uiso 1 1 calc R
C59 C 1.1846(12) 1.2135(10) 0.8777(8) 0.078(5) Uani 1 1 d D
H59A H 1.1880 1.2518 0.9302 0.117 Uiso 1 1 calc R
H59B H 1.2544 1.2230 0.8639 0.117 Uiso 1 1 calc R
H59C H 1.1608 1.1433 0.8759 0.117 Uiso 1 1 calc R
C60 C 1.1154(19) 1.245(2) 0.8264(11) 0.155(9) Uani 1 1 d DU
P1 P 0.7947(2) 0.9750(2) 0.86436(15) 0.0339(6) Uani 1 1 d .
P2 P 0.85891(19) 0.6581(2) 0.66415(15) 0.0334(6) Uani 1 1 d .
P3 P 0.47093(19) 0.73834(18) 0.56823(14) 0.0256(5) Uani 1 1 d .
Ag1 Ag 0.59604(6) 0.63163(6) 0.81247(5) 0.0424(2) Uani 1 1 d .
Au1 Au 0.77349(3) 0.81594(3) 0.87953(2) 0.03401(12) Uani 1 1 d .
Au2 Au 0.71136(3) 0.57069(3) 0.68670(2) 0.03492(12) Uani 1 1 d .
Au3 Au 0.46045(3) 0.72629(3) 0.69183(2) 0.02884(11) Uani 1 1 d .
Cl1 Cl 0.1696(3) 0.9550(3) 0.6874(2) 0.0663(9) Uani 1 1 d .
O1 O 0.6116(11) 0.4827(10) 0.9361(7) 0.136(5) Uani 1 1 d DU
H1 H 0.5964 0.4298 0.9510 0.205 Uiso 1 1 calc R
O2 O 0.4614(8) 0.3394(6) 0.8155(5) 0.068(3) Uani 1 1 d .
H2 H 0.4888 0.3858 0.8536 0.102 Uiso 1 1 calc R
C15 C 0.5501(11) 0.7850(14) 1.0020(7) 0.092(6) Uani 1 1 d .
H15A H 0.6108 0.7571 0.9884 0.138 Uiso 1 1 calc R
H15B H 0.5470 0.7852 1.0564 0.138 Uiso 1 1 calc R
H15C H 0.5568 0.8527 0.9940 0.138 Uiso 1 1 calc R
O4 O 0.2412(8) 0.8962(9) 0.7128(8) 0.117(5) Uani 1 1 d .
O5 O 0.1088(8) 0.9829(7) 0.7443(5) 0.075(3) Uani 1 1 d .
O6 O 0.2212(10) 1.0435(10) 0.6711(7) 0.127(5) Uani 1 1 d .
O7 O 0.0963(8) 0.8944(8) 0.6215(6) 0.092(3) Uani 1 1 d .
O8 O 1.061(2) 1.310(2) 0.8614(13) 0.246(11) Uani 1 1 d DU

loop_
_atom_site_aniso_label
_atom_site_aniso_U_11
_atom_site_aniso_U_22
_atom_site_aniso_U_33
_atom_site_aniso_U_23
_atom_site_aniso_U_13
_atom_site_aniso_U_12
C1 0.035(6) 0.046(7) 0.024(5) -0.001(5) 0.003(4) 0.000(5)
C2 0.089(10) 0.044(8) 0.028(6) 0.011(6) 0.006(6) -0.019(7)
C3 0.026(5) 0.035(6) 0.036(6) -0.003(5) 0.004(5) 0.011(5)
C4 0.032(6) 0.036(6) 0.032(6) -0.007(5) 0.006(5) 0.004(5)
C5 0.021(5) 0.037(6) 0.031(6) -0.002(5) 0.004(4) 0.007(4)
C6 0.040(6) 0.047(7) 0.036(7) 0.013(5) 0.007(5) 0.013(5)
C7 0.138(10) 0.097(9) 0.093(9) 0.034(8) 0.015(8) 0.001(8)
C8 0.088(11) 0.054(9) 0.076(10) 0.013(8) -0.007(8) 0.031(8)
C9 0.138(14) 0.069(10) 0.037(7) 0.028(7) -0.006(8) 0.030(10)
C10 0.029(5) 0.051(7) 0.037(6) 0.005(5) 0.007(5) 0.011(5)
C11 0.036(6) 0.050(8) 0.085(10) -0.005(7) 0.026(6) 0.000(6)
C12 0.061(8) 0.037(7) 0.068(9) -0.003(6) 0.017(7) -0.001(6)
C13 0.087(10) 0.073(10) 0.031(7) 0.015(7) 0.013(7) -0.001(8)
C14 0.061(9) 0.145(16) 0.048(9) -0.019(9) 0.029(7) -0.019(10)
O3 0.246(19) 0.132(13) 0.129(12) 0.090(11) 0.060(12) 0.034(12)
C16 0.035(6) 0.046(7) 0.040(7) -0.002(5) -0.004(5) 0.016(5)
C17 0.045(7) 0.086(10) 0.036(7) 0.003(7) -0.018(6) -0.020(7)
C18 0.066(9) 0.062(9) 0.050(8) 0.009(7) -0.013(7) -0.019(7)
C19 0.052(8) 0.047(8) 0.064(9) -0.013(7) -0.019(7) 0.017(7)
C20 0.086(11) 0.089(12) 0.034(7) 0.010(7) 0.015(7) 0.030(9)
C21 0.070(8) 0.052(8) 0.028(6) 0.004(6) -0.003(6) 0.011(7)
C22 0.036(6) 0.028(6) 0.041(6) -0.008(5) 0.003(5) 0.012(5)
C23 0.034(6) 0.041(7) 0.053(7) -0.008(6) 0.000(5) 0.005(5)
C24 0.046(7) 0.049(8) 0.068(9) -0.022(7) -0.009(6) 0.018(6)
C25 0.051(8) 0.068(9) 0.055(8) -0.020(7) -0.003(6) 0.034(7)
C26 0.042(7) 0.050(8) 0.041(7) -0.008(6) 0.004(5) 0.014(6)
C27 0.039(6) 0.039(6) 0.030(6) -0.012(5) 0.000(5) 0.008(5)
C28 0.027(5) 0.031(6) 0.028(5) -0.014(5) 0.000(4) 0.011(4)
C29 0.043(7) 0.049(7) 0.039(7) -0.010(6) -0.001(5) 0.005(6)
C30 0.070(9) 0.055(8) 0.045(7) -0.002(6) -0.007(7) 0.022(7)
C31 0.055(8) 0.075(10) 0.035(7) -0.014(7) -0.016(6) 0.036(8)
C32 0.031(6) 0.071(9) 0.051(8) -0.013(7) 0.005(5) 0.017(6)
C33 0.027(5) 0.053(7) 0.036(6) -0.011(5) 0.010(5) 0.016(5)
C34 0.020(5) 0.062(8) 0.034(6) -0.006(6) 0.001(4) 0.004(5)
C35 0.060(8) 0.080(10) 0.046(8) -0.013(7) 0.015(6) 0.000(7)
C36 0.076(10) 0.108(14) 0.041(8) -0.030(9) 0.020(8) -0.012(10)
C37 0.037(7) 0.161(17) 0.020(6) -0.030(9) 0.006(5) -0.016(9)
C38 0.044(8) 0.154(17) 0.037(8) 0.012(10) 0.011(6) -0.003(9)
C39 0.033(6) 0.092(11) 0.036(7) -0.002(7) 0.011(5) 0.009(7)
C40 0.031(5) 0.024(5) 0.025(5) 0.005(4) -0.005(4) 0.004(4)
C41 0.044(6) 0.027(6) 0.034(6) -0.008(5) -0.007(5) 0.016(5)
C42 0.067(8) 0.018(6) 0.039(7) -0.006(5) -0.025(6) 0.006(5)
C43 0.064(8) 0.039(7) 0.039(7) 0.013(6) -0.021(6) -0.001(6)
C44 0.040(6) 0.046(7) 0.053(7) 0.024(6) -0.003(5) 0.005(6)
C45 0.041(6) 0.036(6) 0.044(7) 0.007(5) -0.001(5) 0.010(5)
C46 0.022(5) 0.029(5) 0.028(5) -0.002(4) 0.002(4) 0.003(4)
C47 0.036(6) 0.051(7) 0.033(6) -0.002(5) 0.008(5) 0.016(5)
C48 0.035(6) 0.081(10) 0.057(8) 0.009(7) 0.005(6) 0.023(7)
C49 0.026(6) 0.076(9) 0.043(7) 0.001(6) -0.012(5) 0.009(6)
C50 0.041(6) 0.033(6) 0.029(6) -0.005(5) -0.009(5) 0.001(5)
C51 0.037(6) 0.035(6) 0.031(6) 0.001(5) 0.012(5) 0.005(5)
C52 0.037(6) 0.032(6) 0.049(7) 0.005(5) 0.013(5) 0.014(5)
C53 0.054(7) 0.064(8) 0.035(6) 0.011(6) 0.015(5) 0.036(6)
C54 0.032(5) 0.054(7) 0.029(6) 0.003(5) 0.004(4) 0.021(5)
C55 0.031(6) 0.054(7) 0.028(6) 0.002(5) -0.009(5) 0.006(5)
C56 0.029(5) 0.024(5) 0.028(5) 0.000(4) 0.005(4) 0.006(4)
C57 0.024(5) 0.022(5) 0.034(5) -0.004(4) 0.004(4) 0.002(4)
C58 0.114(14) 0.111(14) 0.111(14) 0.078(12) -0.078(12) -0.065(12)
C59 0.095(11) 0.058(9) 0.077(10) 0.013(8) -0.013(9) 0.032(9)
C60 0.167(12) 0.156(13) 0.153(12) 0.046(9) 0.064(9) 0.018(9)
P1 0.0335(14) 0.0362(15) 0.0293(14) -0.0008(12) 0.0030(11) 0.0108(12)
P2 0.0204(12) 0.0405(16) 0.0314(14) -0.0095(12) 0.0043(11) 0.0029(11)
P3 0.0253(12) 0.0235(13) 0.0247(13) -0.0014(10) 0.0005(10) 0.0064(10)
Ag1 0.0303(4) 0.0405(5) 0.0469(5) -0.0123(4) 0.0035(4) 0.0077(4)
Au1 0.0321(2) 0.0392(2) 0.0286(2) 0.00261(18) 0.00428(17) 0.00732(18)
Au2 0.02150(19) 0.0376(2) 0.0370(2) -0.01062(18) 0.00598(16) 0.00089(17)
Au3 0.0258(2) 0.0332(2) 0.0230(2) -0.00229(16) 0.00169(15) 0.00473(16)
Cl1 0.0494(19) 0.078(2) 0.058(2) -0.0037(18) 0.0088(16) -0.0057(18)
O1 0.160(9) 0.131(8) 0.103(7) 0.041(7) 0.025(7) -0.041(7)
O2 0.092(7) 0.053(6) 0.053(6) 0.017(5) -0.001(5) 0.002(5)
C15 0.068(10) 0.164(18) 0.027(7) -0.001(9) 0.003(7) 0.005(11)
O4 0.066(7) 0.117(10) 0.142(11) -0.012(8) -0.026(7) 0.035(7)
O5 0.083(7) 0.078(7) 0.064(6) 0.009(5) 0.039(5) 0.003(6)
O6 0.101(9) 0.138(11) 0.120(10) 0.017(9) 0.049(8) -0.059(8)
O7 0.083(7) 0.101(8) 0.065(7) -0.015(6) -0.010(6) 0.000(6)
O8 0.276(14) 0.244(13) 0.239(13) 0.080(9) 0.040(9) 0.084(10)

loop_
_atom_type_symbol
_atom_type_description
_atom_type_scat_dispersion_real
_atom_type_scat_dispersion_imag
_atom_type_scat_source
C C 0.0033 0.0016 'International Tables Vol C Tables 4.2.6.8 and 6.1.1.4'
H H 0.0000 0.0000 'International Tables Vol C Tables 4.2.6.8 and 6.1.1.4'
P P 0.1023 0.0942 'International Tables Vol C Tables 4.2.6.8 and 6.1.1.4'
Ag Ag -0.8971 1.1015 'International Tables Vol C Tables 4.2.6.8 and 6.1.1.4'
Au Au -2.0133 8.8022 'International Tables Vol C Tables 4.2.6.8 and 6.1.1.4'
Cl Cl 0.1484 0.1585 'International Tables Vol C Tables 4.2.6.8 and 6.1.1.4'
O O 0.0106 0.0060 'International Tables Vol C Tables 4.2.6.8 and 6.1.1.4'

loop_
_geom_angle_atom_site_label_1
_geom_angle_atom_site_label_2
_geom_angle_atom_site_label_3
_geom_angle
_geom_angle_site_symmetry_1
C2 C1 Au1 177.1(10) .
C2 C1 Ag1 91.0(9) .
Au1 C1 Ag1 90.6(4) .
C1 C2 C7 172.1(16) .
C1 C2 Ag1 62.9(8) .
C7 C2 Ag1 114.4(10) .
C4 C3 Au2 176.4(9) .
C4 C3 Ag1 95.4(7) .
Au2 C3 Ag1 84.0(4) .
C3 C4 C10 177.8(11) .
C6 C5 Au3 174.3(9) .
C6 C5 Ag1 85.5(7) .
Au3 C5 Ag1 93.7(4) .
C5 C6 C13 173.3(12) .
C5 C6 Ag1 66.5(7) .
C13 C6 Ag1 120.2(9) .
C9 C7 C2 114.0(16) .
C9 C7 C8 117.5(16) .
C2 C7 C8 113.3(14) .
C9 C7 O1 97.1(14) .
C2 C7 O1 105.5(14) .
C8 C7 O1 107.0(14) .
C7 C8 H8A 109.5 .
C7 C8 H8B 109.5 .
H8A C8 H8B 109.5 .
C7 C8 H8C 109.5 .
H8A C8 H8C 109.5 .
H8B C8 H8C 109.5 .
C7 C9 H9A 109.5 .
C7 C9 H9B 109.5 .
H9A C9 H9B 109.5 .
C7 C9 H9C 109.5 .
H9A C9 H9C 109.5 .
H9B C9 H9C 109.5 .
O2 C10 C4 112.1(9) .
O2 C10 C11 112.6(10) .
C4 C10 C11 108.2(9) .
O2 C10 C12 104.0(10) .
C4 C10 C12 109.4(9) .
C11 C10 C12 110.5(9) .
C10 C11 H11A 109.5 .
C10 C11 H11B 109.5 .
H11A C11 H11B 109.5 .
C10 C11 H11C 109.5 .
H11A C11 H11C 109.5 .
H11B C11 H11C 109.5 .
C10 C12 H12A 109.5 .
C10 C12 H12B 109.5 .
H12A C12 H12B 109.5 .
C10 C12 H12C 109.5 .
H12A C12 H12C 109.5 .
H12B C12 H12C 109.5 .
C14 C13 C6 111.1(12) .
C14 C13 O3 104.9(14) .
C6 C13 O3 108.0(12) .
C14 C13 C15 112.3(13) .
C6 C13 C15 110.1(11) .
O3 C13 C15 110.2(14) .
C13 C14 H14A 109.5 .
C13 C14 H14B 109.5 .
H14A C14 H14B 109.5 .
C13 C14 H14C 109.5 .
H14A C14 H14C 109.5 .
H14B C14 H14C 109.5 .
C13 O3 H3 109.5 .
C21 C16 C17 116.3(10) .
C21 C16 P1 119.6(9) .
C17 C16 P1 123.7(9) .
C18 C17 C16 124.5(13) .
C18 C17 H17 117.8 .
C16 C17 H17 117.8 .
C19 C18 C17 117.3(13) .
C19 C18 H18 121.3 .
C17 C18 H18 121.3 .
C18 C19 C20 121.2(12) .
C18 C19 H19 119.4 .
C20 C19 H19 119.4 .
C19 C20 C21 121.0(13) .
C19 C20 H20 119.5 .
C21 C20 H20 119.5 .
C16 C21 C20 119.8(13) .
C16 C21 H21 120.1 .
C20 C21 H21 120.1 .
C27 C22 C23 119.4(10) .
C27 C22 P1 120.0(8) .
C23 C22 P1 120.6(8) .
C24 C23 C22 121.6(11) .
C24 C23 H23 119.2 .
C22 C23 H23 119.2 .
C25 C24 C23 117.9(13) .
C25 C24 H24 121.1 .
C23 C24 H24 121.1 .
C24 C25 C26 121.4(11) .
C24 C25 H25 119.3 .
C26 C25 H25 119.3 .
C25 C26 C27 120.0(12) .
C25 C26 H26 120.0 .
C27 C26 H26 120.0 .
C22 C27 C26 119.7(11) .
C22 C27 H27 120.1 .
C26 C27 H27 120.1 .
C29 C28 C33 119.4(10) .
C29 C28 P2 120.3(8) .
C33 C28 P2 120.0(9) .
C28 C29 C30 119.5(12) .
C28 C29 H29 120.3 .
C30 C29 H29 120.3 .
C31 C30 C29 120.3(13) .
C31 C30 H30 119.8 .
C29 C30 H30 119.8 .
C30 C31 C32 121.0(11) .
C30 C31 H31 119.5 .
C32 C31 H31 119.5 .
C33 C32 C31 119.3(12) .
C33 C32 H32 120.3 .
C31 C32 H32 120.3 .
C32 C33 C28 120.4(12) .
C32 C33 H33 119.8 .
C28 C33 H33 119.8 .
C39 C34 C35 118.6(11) .
C39 C34 P2 123.2(9) .
C35 C34 P2 118.2(10) .
C36 C35 C34 121.9(15) .
C36 C35 H35 119.0 .
C34 C35 H35 119.0 .
C35 C36 C37 118.9(15) .
C35 C36 H36 120.5 .
C37 C36 H36 120.5 .
C38 C37 C36 120.7(13) .
C38 C37 H37 119.7 .
C36 C37 H37 119.7 .
C37 C38 C39 120.1(16) .
C37 C38 H38 120.0 .
C39 C38 H38 120.0 .
C34 C39 C38 119.6(14) .
C34 C39 H39 120.2 .
C38 C39 H39 120.2 .
C45 C40 C41 120.2(10) .
C45 C40 P3 121.6(8) .
C41 C40 P3 118.2(8) .
C40 C41 C42 118.7(11) .
C40 C41 H41 120.7 .
C42 C41 H41 120.7 .
C43 C42 C41 120.8(11) .
C43 C42 H42 119.6 .
C41 C42 H42 119.6 .
C44 C43 C42 121.3(12) .
C44 C43 H43 119.3 .
C42 C43 H43 119.3 .
C43 C44 C45 118.7(12) .
C43 C44 H44 120.6 .
C45 C44 H44 120.6 .
C40 C45 C44 120.2(11) .
C40 C45 H45 119.9 .
C44 C45 H45 119.9 .
C51 C46 C47 118.5(9) .
C51 C46 P3 121.9(7) .
C47 C46 P3 119.6(7) .
C46 C47 C48 119.5(10) .
C46 C47 H47 120.3 .
C48 C47 H47 120.3 .
C49 C48 C47 120.2(11) .
C49 C48 H48 119.9 .
C47 C48 H48 119.9 .
C50 C49 C48 120.3(10) .
C50 C49 H49 119.8 .
C48 C49 H49 119.8 .
C49 C50 C51 120.3(10) .
C49 C50 H50 119.9 .
C51 C50 H50 119.9 .
C50 C51 C46 121.2(9) .
C50 C51 H51 119.4 .
C46 C51 H51 119.4 .
C53 C52 P1 114.9(8) .
C53 C52 H52A 108.5 .
P1 C52 H52A 108.5 .
C53 C52 H52B 108.5 .
P1 C52 H52B 108.5 .
H52A C52 H52B 107.5 .
C54 C53 C52 117.0(9) .
C54 C53 H53A 108.1 .
C52 C53 H53A 108.1 .
C54 C53 H53B 108.1 .
C52 C53 H53B 108.1 .
H53A C53 H53B 107.3 .
C55 C54 C53 111.6(9) .
C55 C54 H54A 109.3 .
C53 C54 H54A 109.3 .
C55 C54 H54B 109.3 .
C53 C54 H54B 109.3 .
H54A C54 H54B 108.0 .
C54 C55 P2 114.6(7) .
C54 C55 H55A 108.6 .
P2 C55 H55A 108.6 .
C54 C55 H55B 108.6 .
P2 C55 H55B 108.6 .
H55A C55 H55B 107.6 .
C57 C56 P3 111.0(6) .
C57 C56 H56A 109.4 .
P3 C56 H56A 109.4 .
C57 C56 H56B 109.4 .
P3 C56 H56B 109.4 .
H56A C56 H56B 108.0 .
C57 C57 C56 111.6(10) 2_666
C57 C57 H57A 109.3 2_666
C56 C57 H57A 109.3 .
C57 C57 H57B 109.3 2_666
C56 C57 H57B 109.3 .
H57A C57 H57B 108.0 .
C60 C58 H58A 109.5 .
C60 C58 H58B 109.5 .
H58A C58 H58B 109.5 .
C60 C58 H58C 109.5 .
H58A C58 H58C 109.5 .
H58B C58 H58C 109.5 .
C60 C59 H59A 109.5 .
C60 C59 H59B 109.5 .
H59A C59 H59B 109.5 .
C60 C59 H59C 109.5 .
H59A C59 H59C 109.5 .
H59B C59 H59C 109.5 .
C58 C60 O8 107.2(17) .
C58 C60 C59 139(3) .
O8 C60 C59 113.3(16) .
C16 P1 C52 106.8(5) .
C16 P1 C22 105.2(5) .
C52 P1 C22 104.5(5) .
C16 P1 Au1 110.8(4) .
C52 P1 Au1 114.2(3) .
C22 P1 Au1 114.7(4) .
C34 P2 C28 106.1(5) .
C34 P2 C55 108.3(6) .
C28 P2 C55 101.9(4) .
C34 P2 Au2 111.5(4) .
C28 P2 Au2 112.7(4) .
C55 P2 Au2 115.5(4) .
C46 P3 C40 105.0(4) .
C46 P3 C56 104.6(4) .
C40 P3 C56 106.4(5) .
C46 P3 Au3 114.4(3) .
C40 P3 Au3 114.2(3) .
C56 P3 Au3 111.4(3) .
C5 Ag1 C1 129.6(4) .
C5 Ag1 C3 115.4(3) .
C1 Ag1 C3 114.3(3) .
C5 Ag1 C6 28.0(3) .
C1 Ag1 C6 111.1(4) .
C3 Ag1 C6 132.6(3) .
C5 Ag1 C2 144.0(4) .
C1 Ag1 C2 26.2(3) .
C3 Ag1 C2 98.4(4) .
C6 Ag1 C2 117.4(4) .
C5 Ag1 Au2 125.4(2) .
C1 Ag1 Au2 87.4(2) .
C3 Ag1 Au2 42.7(3) .
C6 Ag1 Au2 153.3(2) .
C2 Ag1 Au2 87.8(3) .
C5 Ag1 Au1 97.5(2) .
C1 Ag1 Au1 39.9(3) .
C3 Ag1 Au1 131.3(3) .
C6 Ag1 Au1 93.1(3) .
C2 Ag1 Au1 66.1(3) .
Au2 Ag1 Au1 89.26(2) .
C5 Ag1 Au3 39.1(2) .
C1 Ag1 Au3 136.6(3) .
C3 Ag1 Au3 88.5(2) .
C6 Ag1 Au3 67.1(2) .
C2 Ag1 Au3 162.3(3) .
Au2 Ag1 Au3 86.27(3) .
Au1 Ag1 Au3 97.12(3) .
C1 Au1 P1 177.1(3) .
C1 Au1 Ag1 49.5(3) .
P1 Au1 Ag1 133.39(7) .
C3 Au2 P2 177.2(3) .
C3 Au2 Ag1 53.3(3) .
P2 Au2 Ag1 126.17(7) .
C5 Au3 P3 178.9(3) .
C5 Au3 Ag1 47.2(3) .
P3 Au3 Ag1 131.85(6) .
O4 Cl1 O5 111.2(8) .
O4 Cl1 O6 112.4(8) .
O5 Cl1 O6 107.2(7) .
O4 Cl1 O7 107.5(7) .
O5 Cl1 O7 105.9(6) .
O6 Cl1 O7 112.6(8) .
C7 O1 H1 109.5 .
C10 O2 H2 109.5 .
C13 C15 H15A 109.5 .
C13 C15 H15B 109.5 .
H15A C15 H15B 109.5 .
C13 C15 H15C 109.5 .
H15A C15 H15C 109.5 .
H15B C15 H15C 109.5 .

loop_
_geom_bond_atom_site_label_1
_geom_bond_atom_site_label_2
_geom_bond_distance
_geom_bond_site_symmetry_2
C1 C2 1.175(15) .
C1 Au1 2.001(12) .
C1 Ag1 2.371(10) .
C2 C7 1.47(2) .
C2 Ag1 2.664(14) .
C3 C4 1.194(14) .
C3 Au2 2.018(11) .
C3 Ag1 2.388(10) .
C4 C10 1.493(15) .
C5 C6 1.203(14) .
C5 Au3 2.018(10) .
C5 Ag1 2.347(9) .
C6 C13 1.461(16) .
C6 Ag1 2.551(11) .
C7 C9 1.41(2) .
C7 C8 1.49(2) .
C7 O1 1.598(16) .
C8 H8A 0.9800 .
C8 H8B 0.9800 .
C8 H8C 0.9800 .
C9 H9A 0.9800 .
C9 H9B 0.9800 .
C9 H9C 0.9800 .
C10 O2 1.414(13) .
C10 C11 1.508(15) .
C10 C12 1.546(15) .
C11 H11A 0.9800 .
C11 H11B 0.9800 .
C11 H11C 0.9800 .
C12 H12A 0.9800 .
C12 H12B 0.9800 .
C12 H12C 0.9800 .
C13 C14 1.45(2) .
C13 O3 1.480(19) .
C13 C15 1.506(19) .
C14 H14A 0.9800 .
C14 H14B 0.9800 .
C14 H14C 0.9800 .
O3 H3 0.8400 .
C16 C21 1.370(16) .
C16 C17 1.384(17) .
C16 P1 1.794(11) .
C17 C18 1.378(17) .
C17 H17 0.9500 .
C18 C19 1.346(18) .
C18 H18 0.9500 .
C19 C20 1.353(19) .
C19 H19 0.9500 .
C20 C21 1.401(17) .
C20 H20 0.9500 .
C21 H21 0.9500 .
C22 C27 1.370(15) .
C22 C23 1.390(15) .
C22 P1 1.820(10) .
C23 C24 1.389(15) .
C23 H23 0.9500 .
C24 C25 1.369(18) .
C24 H24 0.9500 .
C25 C26 1.383(18) .
C25 H25 0.9500 .
C26 C27 1.386(15) .
C26 H26 0.9500 .
C27 H27 0.9500 .
C28 C29 1.385(16) .
C28 C33 1.403(14) .
C28 P2 1.808(10) .
C29 C30 1.387(16) .
C29 H29 0.9500 .
C30 C31 1.359(19) .
C30 H30 0.9500 .
C31 C32 1.386(19) .
C31 H31 0.9500 .
C32 C33 1.365(15) .
C32 H32 0.9500 .
C33 H33 0.9500 .
C34 C39 1.382(17) .
C34 C35 1.386(17) .
C34 P2 1.797(11) .
C35 C36 1.367(18) .
C35 H35 0.9500 .
C36 C37 1.38(2) .
C36 H36 0.9500 .
C37 C38 1.37(2) .
C37 H37 0.9500 .
C38 C39 1.397(16) .
C38 H38 0.9500 .
C39 H39 0.9500 .
C40 C45 1.380(14) .
C40 C41 1.387(13) .
C40 P3 1.816(10) .
C41 C42 1.389(16) .
C41 H41 0.9500 .
C42 C43 1.366(17) .
C42 H42 0.9500 .
C43 C44 1.362(16) .
C43 H43 0.9500 .
C44 C45 1.404(15) .
C44 H44 0.9500 .
C45 H45 0.9500 .
C46 C51 1.386(13) .
C46 C47 1.387(13) .
C46 P3 1.813(9) .
C47 C48 1.391(15) .
C47 H47 0.9500 .
C48 C49 1.373(16) .
C48 H48 0.9500 .
C49 C50 1.350(15) .
C49 H49 0.9500 .
C50 C51 1.364(14) .
C50 H50 0.9500 .
C51 H51 0.9500 .
C52 C53 1.540(15) .
C52 P1 1.816(11) .
C52 H52A 0.9900 .
C52 H52B 0.9900 .
C53 C54 1.528(16) .
C53 H53A 0.9900 .
C53 H53B 0.9900 .
C54 C55 1.512(13) .
C54 H54A 0.9900 .
C54 H54B 0.9900 .
C55 P2 1.826(11) .
C55 H55A 0.9900 .
C55 H55B 0.9900 .
C56 C57 1.526(13) .
C56 P3 1.817(9) .
C56 H56A 0.9900 .
C56 H56B 0.9900 .
C57 C57 1.516(17) 2_666
C57 H57A 0.9900 .
C57 H57B 0.9900 .
C58 C60 1.334(16) .
C58 H58A 0.9800 .
C58 H58B 0.9800 .
C58 H58C 0.9800 .
C59 C60 1.369(16) .
C59 H59A 0.9800 .
C59 H59B 0.9800 .
C59 H59C 0.9800 .
C60 O8 1.36(3) .
P1 Au1 2.278(3) .
P2 Au2 2.262(3) .
P3 Au3 2.271(3) .
Ag1 Au2 2.9605(9) .
Ag1 Au1 3.1191(9) .
Ag1 Au3 3.1918(10) .
Cl1 O4 1.417(12) .
Cl1 O5 1.418(9) .
Cl1 O6 1.425(12) .
Cl1 O7 1.440(10) .
O1 H1 0.8400 .
O2 H2 0.8400 .
C15 H15A 0.9800 .
C15 H15B 0.9800 .
C15 H15C 0.9800 .
